data_4513850
loop_
_publ_author_name
'Ngo, Anh H.'
'Iba\~nez, Miguel'
'Do, Loi H.'

_publ_section_title
;
 Catalytic Hydrogenation of Cytotoxic Aldehydes Using Nicotinamide Adenine
 Dinucleotide (NADH) in Cell Growth Media
;
_journal_issue 4
_journal_name_full 'ACS Catalysis'
_journal_page_first 2637
_journal_paper_doi 10.1021/acscatal.6b00395
_journal_volume 6
_journal_year 2016
_chemical_formula_sum 'C22 H23 Cl Ir N3 O3'
_chemical_formula_weight 605.08
_chemical_name_systematic
; 
 ? 
;
_space_group_IT_number 14
_symmetry_cell_setting monoclinic
_symmetry_space_group_name_Hall '-P 2ybc'
_symmetry_space_group_name_H-M 'P 1 21/c 1'
_atom_sites_solution_hydrogens geom
_atom_sites_solution_primary direct
_atom_sites_solution_secondary difmap
_audit_creation_method SHELXL-97
_cell_angle_alpha 90.00
_cell_angle_beta 108.030(3)
_cell_angle_gamma 90.00
_cell_formula_units_Z 4
_cell_length_a 15.229(4)
_cell_length_b 8.446(2)
_cell_length_c 17.388(5)
_cell_measurement_reflns_used 9926
_cell_measurement_temperature 396(2)
_cell_measurement_theta_max 29.19
_cell_measurement_theta_min 2.43
_cell_volume 2126.7(10)
_computing_cell_refinement 'Bruker SAINT'
_computing_data_collection 'Bruker APEX2'
_computing_data_reduction 'Bruker SAINT'
_computing_molecular_graphics 'Bruker SHELXTL'
_computing_publication_material 'Bruker SHELXTL'
_computing_structure_refinement 'SHELXL-97 (Sheldrick, 2008)'
_computing_structure_solution 'SHELXS-97 (Sheldrick, 2008)'
_diffrn_ambient_temperature 396(2)
_diffrn_measured_fraction_theta_full 0.999
_diffrn_measured_fraction_theta_max 0.910
_diffrn_measurement_device_type 'Bruker APEX-II CCD'
_diffrn_measurement_method '\f and \w scans'
_diffrn_radiation_monochromator graphite
_diffrn_radiation_source 'fine-focus sealed tube'
_diffrn_radiation_type MoK\a
_diffrn_radiation_wavelength 0.71073
_diffrn_reflns_av_R_equivalents 0.0243
_diffrn_reflns_av_sigmaI/netI 0.0279
_diffrn_reflns_limit_h_max 19
_diffrn_reflns_limit_h_min -20
_diffrn_reflns_limit_k_max 11
_diffrn_reflns_limit_k_min -11
_diffrn_reflns_limit_l_max 23
_diffrn_reflns_limit_l_min -12
_diffrn_reflns_number 13355
_diffrn_reflns_theta_full 25.00
_diffrn_reflns_theta_max 29.23
_diffrn_reflns_theta_min 1.41
_exptl_absorpt_coefficient_mu 6.433
_exptl_absorpt_correction_T_max 0.5952
_exptl_absorpt_correction_T_min 0.3594
_exptl_absorpt_correction_type empirical
_exptl_absorpt_process_details sadabs
_exptl_crystal_colour yellow
_exptl_crystal_density_diffrn 1.890
_exptl_crystal_density_method 'not measured'
_exptl_crystal_description block
_exptl_crystal_F_000 1176
_exptl_crystal_size_max 0.20
_exptl_crystal_size_mid 0.10
_exptl_crystal_size_min 0.09
_refine_diff_density_max 0.673
_refine_diff_density_min -1.403
_refine_diff_density_rms 0.189
_refine_ls_goodness_of_fit_ref 1.164
_refine_ls_hydrogen_treatment constr
_refine_ls_matrix_type full
_refine_ls_number_parameters 276
_refine_ls_number_reflns 5261
_refine_ls_number_restraints 0
_refine_ls_restrained_S_all 1.164
_refine_ls_R_factor_all 0.0178
_refine_ls_R_factor_gt 0.0165
_refine_ls_shift/su_max 0.002
_refine_ls_shift/su_mean 0.000
_refine_ls_structure_factor_coef Fsqd
_refine_ls_weighting_details 'calc w=1/[\s^2^(Fo^2^)+(0.0292P)^2^+1.0729P] where P=(Fo^2^+2Fc^2^)/3'
_refine_ls_weighting_scheme calc
_refine_ls_wR_factor_gt 0.0445
_refine_ls_wR_factor_ref 0.0560
_reflns_number_gt 5044
_reflns_number_total 5261
_reflns_threshold_expression >2sigma(I)
_cod_data_source_file cs6b00395_si_002.cif
_cod_data_source_block 14
_cod_depositor_comments
;
The following automatic conversions were performed:

'_symmetry_cell_setting' value 'Monoclinic' changed to 'monoclinic'
according to
/usr/data/users/saulius/crontab/automatic-downloads/rss-feeds/ACS/lib/dictionaries/cif_core.dic
dictionary named 'cif_core.dic' version 2.4.2 from 2011-04-26.

Automatic conversion script
Id: cif_fix_values 4268 2015-11-12 08:31:59Z antanas 

 Adding full bibliography for 4513850.cif.
;
_cod_original_sg_symbol_H-M P2(1)/c
_cod_database_code 4513850

loop_
_symmetry_equiv_pos_as_xyz
'x, y, z'
'-x, y+1/2, -z+1/2'
'-x, -y, -z'
'x, -y-1/2, z-1/2'

loop_
_atom_site_label
_atom_site_type_symbol
_atom_site_fract_x
_atom_site_fract_y
_atom_site_fract_z
_atom_site_U_iso_or_equiv
_atom_site_adp_type
_atom_site_occupancy
_atom_site_symmetry_multiplicity
_atom_site_calc_flag
_atom_site_refinement_flags
Ir1 Ir 0.205087(6) 1.538594(9) -0.017843(5) 0.00865(4) Uani 1 1 d .
O1 O 0.46501(19) 2.1084(3) -0.22892(18) 0.0516(7) Uani 1 1 d .
N1 N 0.13178(13) 1.3547(2) -0.09066(12) 0.0119(4) Uani 1 1 d .
C1 C 0.08382(18) 1.2415(3) -0.06640(16) 0.0176(5) Uani 1 1 d .
H1A H 0.0804 1.2452 -0.0139 0.021 Uiso 1 1 calc R
Cl1 Cl 0.06255(4) 1.68767(7) -0.06723(4) 0.01593(12) Uani 1 1 d .
O2 O 0.38047(16) 2.2548(3) -0.17826(15) 0.0375(6) Uani 1 1 d .
N2 N 0.22434(14) 1.5836(2) -0.13004(12) 0.0114(4) Uani 1 1 d .
C2 C 0.03936(18) 1.1197(3) -0.11721(18) 0.0207(5) Uani 1 1 d .
H2A H 0.0085 1.0408 -0.0985 0.025 Uiso 1 1 calc R
O3 O 0.18276(14) 1.4982(2) -0.26353(12) 0.0194(4) Uani 1 1 d .
N3 N 0.40538(18) 2.1248(3) -0.19638(16) 0.0299(6) Uani 1 1 d .
C3 C 0.04177(18) 1.1174(3) -0.19598(18) 0.0212(5) Uani 1 1 d .
H3A H 0.0129 1.0365 -0.2309 0.025 Uiso 1 1 calc R
C4 C 0.08766(17) 1.2370(3) -0.22227(16) 0.0183(5) Uani 1 1 d .
H4A H 0.0881 1.2397 -0.2756 0.022 Uiso 1 1 calc R
C5 C 0.13299(16) 1.3527(3) -0.16784(15) 0.0127(4) Uani 1 1 d .
C6 C 0.18422(17) 1.4850(3) -0.19249(15) 0.0126(4) Uani 1 1 d .
C7 C 0.27052(16) 1.7172(3) -0.14693(14) 0.0126(4) Uani 1 1 d .
C8 C 0.33774(17) 1.7027(3) -0.18656(15) 0.0162(5) Uani 1 1 d .
H8A H 0.3523 1.6033 -0.2022 0.019 Uiso 1 1 calc R
C9 C 0.38267(18) 1.8363(3) -0.20243(16) 0.0199(5) Uani 1 1 d .
H9A H 0.4271 1.8276 -0.2288 0.024 Uiso 1 1 calc R
C10 C 0.3596(2) 1.9830(3) -0.17803(18) 0.0206(6) Uani 1 1 d .
C11 C 0.29490(19) 2.0009(3) -0.13814(17) 0.0196(5) Uani 1 1 d .
H11A H 0.2813 2.1005 -0.1221 0.024 Uiso 1 1 calc R
C12 C 0.25040(17) 1.8669(3) -0.12235(15) 0.0161(5) Uani 1 1 d .
H12A H 0.2068 1.8769 -0.0952 0.019 Uiso 1 1 calc R
C13 C 0.34324(16) 1.5977(3) 0.05810(14) 0.0139(4) Uani 1 1 d .
C14 C 0.27717(17) 1.6870(3) 0.08357(14) 0.0138(4) Uani 1 1 d .
C15 C 0.21962(17) 1.5744(3) 0.10972(15) 0.0133(4) Uani 1 1 d .
C16 C 0.25039(17) 1.4195(3) 0.09910(14) 0.0131(4) Uani 1 1 d .
C17 C 0.32532(17) 1.4310(3) 0.06468(15) 0.0152(5) Uani 1 1 d .
C18 C 0.38215(19) 1.2974(3) 0.04982(18) 0.0248(6) Uani 1 1 d .
H18A H 0.4353 1.2827 0.0965 0.037 Uiso 1 1 calc R
H18B H 0.4018 1.3212 0.0037 0.037 Uiso 1 1 calc R
H18C H 0.3459 1.2022 0.0397 0.037 Uiso 1 1 calc R
C19 C 0.21492(19) 1.2692(3) 0.12353(16) 0.0206(5) Uani 1 1 d .
H19A H 0.2494 1.2446 0.1785 0.031 Uiso 1 1 calc R
H19B H 0.2217 1.1849 0.0888 0.031 Uiso 1 1 calc R
H19C H 0.1509 1.2815 0.1190 0.031 Uiso 1 1 calc R
C20 C 0.14476(18) 1.6149(3) 0.14504(16) 0.0196(5) Uani 1 1 d .
H20A H 0.1669 1.6004 0.2026 0.029 Uiso 1 1 calc R
H20B H 0.0926 1.5471 0.1222 0.029 Uiso 1 1 calc R
H20C H 0.1267 1.7233 0.1330 0.029 Uiso 1 1 calc R
C21 C 0.2711(2) 1.8631(3) 0.08935(17) 0.0225(5) Uani 1 1 d .
H21A H 0.2939 1.8946 0.1451 0.034 Uiso 1 1 calc R
H21B H 0.2079 1.8957 0.0670 0.034 Uiso 1 1 calc R
H21C H 0.3076 1.9119 0.0597 0.034 Uiso 1 1 calc R
C22 C 0.42006(17) 1.6624(3) 0.03141(16) 0.0203(5) Uani 1 1 d .
H22A H 0.4767 1.6568 0.0753 0.030 Uiso 1 1 calc R
H22B H 0.4072 1.7707 0.0150 0.030 Uiso 1 1 calc R
H22C H 0.4258 1.6013 -0.0133 0.030 Uiso 1 1 calc R

loop_
_atom_site_aniso_label
_atom_site_aniso_U_11
_atom_site_aniso_U_22
_atom_site_aniso_U_33
_atom_site_aniso_U_23
_atom_site_aniso_U_13
_atom_site_aniso_U_12
Ir1 0.00927(6) 0.00860(6) 0.00767(6) -0.00009(3) 0.00202(4) -0.00026(3)
O1 0.0514(16) 0.0508(16) 0.0607(19) 0.0086(14) 0.0292(15) -0.0228(13)
N1 0.0127(9) 0.0093(8) 0.0127(10) 0.0004(7) 0.0022(8) -0.0009(7)
C1 0.0182(12) 0.0176(11) 0.0167(12) 0.0015(9) 0.0050(10) -0.0033(10)
Cl1 0.0127(3) 0.0176(3) 0.0164(3) 0.0019(2) 0.0029(2) 0.0040(2)
O2 0.0357(12) 0.0209(10) 0.0432(14) 0.0109(10) -0.0065(11) -0.0121(9)
N2 0.0141(9) 0.0119(8) 0.0090(9) -0.0001(7) 0.0048(8) 0.0000(8)
C2 0.0163(11) 0.0141(11) 0.0307(15) -0.0005(10) 0.0060(11) -0.0046(9)
O3 0.0273(10) 0.0201(8) 0.0124(9) -0.0023(8) 0.0085(8) -0.0028(8)
N3 0.0253(12) 0.0304(13) 0.0265(13) 0.0100(11) -0.0028(10) -0.0145(11)
C3 0.0154(11) 0.0167(11) 0.0294(15) -0.0104(10) 0.0039(10) -0.0036(10)
C4 0.0174(11) 0.0194(11) 0.0173(12) -0.0072(10) 0.0042(10) -0.0007(10)
C5 0.0113(10) 0.0120(10) 0.0138(11) -0.0037(8) 0.0024(9) 0.0018(8)
C6 0.0129(11) 0.0133(10) 0.0113(11) -0.0015(9) 0.0031(9) 0.0026(9)
C7 0.0135(10) 0.0139(10) 0.0083(10) 0.0018(8) 0.0006(8) -0.0009(8)
C8 0.0159(11) 0.0193(11) 0.0130(11) 0.0011(9) 0.0039(9) 0.0004(9)
C9 0.0164(12) 0.0278(13) 0.0148(12) 0.0056(10) 0.0036(10) -0.0033(10)
C10 0.0189(13) 0.0199(12) 0.0182(13) 0.0086(10) -0.0013(11) -0.0091(10)
C11 0.0205(13) 0.0146(10) 0.0186(13) 0.0019(10) -0.0015(11) -0.0016(11)
C12 0.0185(11) 0.0133(10) 0.0154(12) 0.0007(9) 0.0036(9) -0.0001(9)
C13 0.0103(10) 0.0189(11) 0.0095(11) -0.0009(9) -0.0012(9) -0.0015(9)
C14 0.0172(11) 0.0131(10) 0.0088(11) -0.0007(8) 0.0009(9) -0.0024(9)
C15 0.0159(11) 0.0163(10) 0.0071(11) -0.0008(9) 0.0026(9) -0.0002(9)
C16 0.0153(11) 0.0138(10) 0.0087(11) 0.0021(9) 0.0016(9) -0.0003(9)
C17 0.0127(11) 0.0175(11) 0.0128(12) 0.0002(9) 0.0000(9) 0.0017(9)
C18 0.0210(13) 0.0247(13) 0.0284(15) 0.0007(11) 0.0070(11) 0.0086(11)
C19 0.0254(13) 0.0157(11) 0.0183(13) 0.0062(10) 0.0034(11) -0.0028(10)
C20 0.0189(12) 0.0246(12) 0.0167(12) -0.0024(10) 0.0077(10) 0.0021(10)
C21 0.0357(15) 0.0135(11) 0.0173(13) -0.0020(9) 0.0067(12) -0.0028(10)
C22 0.0126(11) 0.0284(13) 0.0181(12) 0.0025(10) 0.0022(10) -0.0049(10)

loop_
_atom_type_symbol
_atom_type_description
_atom_type_scat_dispersion_real
_atom_type_scat_dispersion_imag
_atom_type_scat_source
C C 0.0033 0.0016 'International Tables Vol C Tables 4.2.6.8 and 6.1.1.4'
H H 0.0000 0.0000 'International Tables Vol C Tables 4.2.6.8 and 6.1.1.4'
N N 0.0061 0.0033 'International Tables Vol C Tables 4.2.6.8 and 6.1.1.4'
Cl Cl 0.1484 0.1585 'International Tables Vol C Tables 4.2.6.8 and 6.1.1.4'
Ir Ir -1.4442 7.9887 'International Tables Vol C Tables 4.2.6.8 and 6.1.1.4'
O O 0.0106 0.0060 'International Tables Vol C Tables 4.2.6.8 and 6.1.1.4'

loop_
_geom_angle_atom_site_label_1
_geom_angle_atom_site_label_2
_geom_angle_atom_site_label_3
_geom_angle
N1 Ir1 N2 76.93(8)
N1 Ir1 C17 105.95(9)
N2 Ir1 C17 111.27(9)
N1 Ir1 C14 164.30(8)
N2 Ir1 C14 118.12(9)
C17 Ir1 C14 65.69(9)
N1 Ir1 C13 140.73(9)
N2 Ir1 C13 97.83(9)
C17 Ir1 C13 39.14(9)
C14 Ir1 C13 38.62(9)
N1 Ir1 C16 100.20(9)
N2 Ir1 C16 148.97(9)
C17 Ir1 C16 39.05(9)
C14 Ir1 C16 64.74(9)
C13 Ir1 C16 64.59(9)
N1 Ir1 C15 125.81(9)
N2 Ir1 C15 157.26(9)
C17 Ir1 C15 65.29(10)
C14 Ir1 C15 39.20(9)
C13 Ir1 C15 64.83(9)
C16 Ir1 C15 38.04(9)
N1 Ir1 Cl1 85.40(6)
N2 Ir1 Cl1 86.78(6)
C17 Ir1 Cl1 160.23(7)
C14 Ir1 Cl1 99.24(7)
C13 Ir1 Cl1 133.61(7)
C16 Ir1 Cl1 124.06(7)
C15 Ir1 Cl1 94.94(7)
C5 N1 C1 118.6(2)
C5 N1 Ir1 116.23(15)
C1 N1 Ir1 125.16(17)
N1 C1 C2 122.1(2)
C6 N2 C7 117.1(2)
C6 N2 Ir1 118.43(16)
C7 N2 Ir1 124.25(16)
C3 C2 C1 118.9(2)
O1 N3 O2 123.5(3)
O1 N3 C10 118.7(3)
O2 N3 C10 117.8(3)
C2 C3 C4 119.2(2)
C3 C4 C5 119.0(2)
N1 C5 C4 122.1(2)
N1 C5 C6 116.4(2)
C4 C5 C6 121.5(2)
O3 C6 N2 127.6(2)
O3 C6 C5 120.3(2)
N2 C6 C5 112.0(2)
C12 C7 C8 119.4(2)
C12 C7 N2 119.3(2)
C8 C7 N2 121.3(2)
C9 C8 C7 120.3(2)
C10 C9 C8 118.5(2)
C11 C10 C9 122.6(2)
C11 C10 N3 118.7(3)
C9 C10 N3 118.6(3)
C10 C11 C12 118.6(3)
C11 C12 C7 120.6(2)
C14 C13 C17 108.7(2)
C14 C13 C22 126.7(2)
C17 C13 C22 124.6(2)
C14 C13 Ir1 70.58(13)
C17 C13 Ir1 69.67(13)
C22 C13 Ir1 127.04(17)
C13 C14 C15 107.5(2)
C13 C14 C21 127.5(2)
C15 C14 C21 124.9(2)
C13 C14 Ir1 70.80(13)
C15 C14 Ir1 70.99(13)
C21 C14 Ir1 127.17(18)
C16 C15 C14 107.8(2)
C16 C15 C20 126.1(2)
C14 C15 C20 126.0(2)
C16 C15 Ir1 70.96(14)
C14 C15 Ir1 69.81(13)
C20 C15 Ir1 126.89(18)
C15 C16 C17 109.0(2)
C15 C16 C19 125.7(2)
C17 C16 C19 125.2(2)
C15 C16 Ir1 71.00(14)
C17 C16 Ir1 69.24(14)
C19 C16 Ir1 128.33(18)
C13 C17 C16 106.9(2)
C13 C17 C18 126.1(2)
C16 C17 C18 126.5(2)
C13 C17 Ir1 71.20(13)
C16 C17 Ir1 71.71(14)
C18 C17 Ir1 128.65(19)

loop_
_geom_bond_atom_site_label_1
_geom_bond_atom_site_label_2
_geom_bond_distance
Ir1 N1 2.0946(19)
Ir1 N2 2.095(2)
Ir1 C17 2.147(3)
Ir1 C14 2.165(2)
Ir1 C13 2.168(2)
Ir1 C16 2.180(2)
Ir1 C15 2.181(2)
Ir1 Cl1 2.4251(8)
O1 N3 1.218(4)
N1 C5 1.348(3)
N1 C1 1.347(3)
C1 C2 1.389(4)
O2 N3 1.234(4)
N2 C6 1.355(3)
N2 C7 1.408(3)
C2 C3 1.382(4)
O3 C6 1.233(3)
N3 C10 1.469(3)
C3 C4 1.384(4)
C4 C5 1.387(3)
C5 C6 1.499(3)
C7 C12 1.399(3)
C7 C8 1.405(3)
C8 C9 1.391(4)
C9 C10 1.389(4)
C10 C11 1.378(4)
C11 C12 1.389(4)
C13 C14 1.433(3)
C13 C17 1.445(3)
C13 C22 1.490(3)
C14 C15 1.458(3)
C14 C21 1.495(3)
C15 C16 1.421(3)
C15 C20 1.492(3)
C16 C17 1.447(4)
C16 C19 1.492(3)
C17 C18 1.492(4)
